data_1561567
loop_
_publ_author_name
'Sanjeewa, Liurukara D.'
'McMillen, Colin D.'
'Willett, Daniel'
'Chumanov, George'
'Kolis, Joseph W.'

_publ_section_title
;
 Hydrothermal synthesis of single crystals of transition metal vanadates
 in the glaserite phase
;
_journal_name_full 'Journal of Solid State Chemistry'
_journal_page_first 61
_journal_page_last 68
_journal_paper_doi 10.1016/j.jssc.2015.07.039
_journal_volume 236
_journal_year 2016
_chemical_formula_sum 'Ba Mn Na2 O8 V2'
_chemical_formula_weight 468.14
_space_group_IT_number 164
_space_group_name_Hall '-P 3 2"'
_space_group_name_H-M_alt 'P -3 m 1'
_symmetry_cell_setting trigonal
_symmetry_space_group_name_H-M 'P -3 m 1'
_atom_sites_solution_hydrogens none
_atom_sites_solution_primary direct
_atom_sites_solution_secondary difmap
_audit_creation_method SHELXL-97
_cell_angle_alpha 90.00
_cell_angle_beta 90.00
_cell_angle_gamma 120.00
_cell_formula_units_Z 1
_cell_length_a 5.5921(8)
_cell_length_b 5.5921(8)
_cell_length_c 7.1628(14)
_cell_measurement_reflns_used 1228
_cell_measurement_temperature 293(2)
_cell_measurement_theta_max 25.9028
_cell_measurement_theta_min 2.8386
_cell_volume 193.98(5)
_computing_cell_refinement 'CrystalClear (Rigaku/MSC, 2006)'
_computing_data_collection 'CrystalClear (Rigaku/MSC, 2006)'
_computing_data_reduction 'CrystalClear (Rigaku/MSC, 2006)'
_computing_molecular_graphics 'DIAMOND (Bradenburg, 1999)'
_computing_publication_material 'SHELXL-97 (Sheldrick, 1997)'
_computing_structure_refinement 'SHELXL-97 (Sheldrick, 1997)'
_computing_structure_solution 'SHELXS-97 (Sheldrick, 1990)'
_diffrn_ambient_temperature 293(2)
_diffrn_detector_area_resol_mean 14.6199
_diffrn_measured_fraction_theta_full 0.994
_diffrn_measured_fraction_theta_max 0.994
_diffrn_measurement_device_type 'Rigaku AFC8S'
_diffrn_measurement_method '\w scans'
_diffrn_radiation_monochromator graphite
_diffrn_radiation_source 'fine-focus sealed tube'
_diffrn_radiation_type MoK\a
_diffrn_radiation_wavelength 0.71073
_diffrn_reflns_av_R_equivalents 0.0617
_diffrn_reflns_av_sigmaI/netI 0.0248
_diffrn_reflns_limit_h_max 6
_diffrn_reflns_limit_h_min -5
_diffrn_reflns_limit_k_max 6
_diffrn_reflns_limit_k_min -6
_diffrn_reflns_limit_l_max 8
_diffrn_reflns_limit_l_min -8
_diffrn_reflns_number 1714
_diffrn_reflns_theta_full 25.91
_diffrn_reflns_theta_max 25.91
_diffrn_reflns_theta_min 2.84
_diffrn_standards_decay_% 0
_diffrn_standards_interval_count 0
_diffrn_standards_interval_time 0
_diffrn_standards_number 0
_exptl_absorpt_coefficient_mu 9.053
_exptl_absorpt_correction_T_max 1.0000
_exptl_absorpt_correction_T_min 0.5337
_exptl_absorpt_correction_type multi-scan
_exptl_absorpt_process_details 'REQAB, CrystalClear'
_exptl_crystal_colour yellow
_exptl_crystal_density_diffrn 4.007
_exptl_crystal_density_method 'not measured'
_exptl_crystal_description plate
_exptl_crystal_F_000 213
_exptl_crystal_size_max 0.21
_exptl_crystal_size_mid 0.21
_exptl_crystal_size_min 0.10
_refine_diff_density_max 1.538
_refine_diff_density_min -0.802
_refine_diff_density_rms 0.218
_refine_ls_extinction_coef 0.16(2)
_refine_ls_extinction_expression Fc^*^=kFc[1+0.001xFc^2^\l^3^/sin(2\q)]^-1/4^
_refine_ls_extinction_method SHELXL
_refine_ls_goodness_of_fit_ref 1.184
_refine_ls_hydrogen_treatment none
_refine_ls_matrix_type full
_refine_ls_number_parameters 33
_refine_ls_number_reflns 170
_refine_ls_number_restraints 12
_refine_ls_restrained_S_all 1.138
_refine_ls_R_factor_all 0.0258
_refine_ls_R_factor_gt 0.0258
_refine_ls_shift/su_max 0.000
_refine_ls_shift/su_mean 0.000
_refine_ls_structure_factor_coef Fsqd
_refine_ls_weighting_details 'calc w=1/[\s^2^(Fo^2^)+(0.0337P)^2^+1.9688P] where P=(Fo^2^+2Fc^2^)/3'
_refine_ls_weighting_scheme calc
_refine_ls_wR_factor_gt 0.0766
_refine_ls_wR_factor_ref 0.0766
_reflns_number_gt 170
_reflns_number_total 170
_reflns_threshold_expression >2sigma(I)
_cod_data_source_file JSSC-2016-236-61.cif
_cod_data_source_block Na2BaMnV2O8
_cod_depositor_comments
;
The following automatic conversions were performed:

data item '_symmetry_cell_setting' value 'Trigonal' was changed to
'trigonal' in accordance with the built-in table derived from the CIF
Core dictionary named 'cif_core.dic' version 2.4.5 last updated on
2014-11-21.

data item '_exptl_crystal_density_meas' value 'not measured' was
changed to '?' -- the value is perceived as not measured.

Automatic conversion script
Id: cif_fix_values 8369 2020-08-20 11:38:08Z andrius 
;
_cod_original_sg_symbol_H-M P-3m1
_cod_database_code 1561567

loop_
_symmetry_equiv_pos_as_xyz
'x, y, z'
'-y, x-y, z'
'-x+y, -x, z'
'y, x, -z'
'-x, -x+y, -z'
'x-y, -y, -z'
'-x, -y, -z'
'y, -x+y, -z'
'x-y, x, -z'
'-y, -x, z'
'x, x-y, z'
'-x+y, y, z'

loop_
_atom_site_label
_atom_site_type_symbol
_atom_site_fract_x
_atom_site_fract_y
_atom_site_fract_z
_atom_site_U_iso_or_equiv
_atom_site_adp_type
_atom_site_occupancy
_atom_site_symmetry_multiplicity
_atom_site_calc_flag
_atom_site_refinement_flags
_atom_site_disorder_assembly
_atom_site_disorder_group
Mn1 Mn 0.0000 0.0000 0.0000 0.0101(7) Uani 1 12 d S . .
V1 V 0.6667 0.3333 0.2674(3) 0.0103(6) Uani 1 6 d S . .
O2 O 0.6667 0.3333 0.5022(12) 0.022(2) Uani 1 6 d S . .
Ba1 Ba 0.0000 0.0000 0.5000 0.0199(6) Uani 1 12 d S . .
Na1 Na 0.3333 0.6667 0.1708(8) 0.0188(12) Uani 1 6 d S . .
O1A O 0.226(4) 0.330(4) -0.201(3) 0.010(5) Uani 0.25 1 d PU . .
O1B O 0.110(5) 0.354(5) -0.171(3) 0.014(6) Uani 0.25 1 d PU . .

loop_
_atom_site_aniso_label
_atom_site_aniso_U_11
_atom_site_aniso_U_22
_atom_site_aniso_U_33
_atom_site_aniso_U_23
_atom_site_aniso_U_13
_atom_site_aniso_U_12
Mn1 0.0103(9) 0.0103(9) 0.0099(11) 0.000 0.000 0.0051(4)
V1 0.0101(7) 0.0101(7) 0.0106(10) 0.000 0.000 0.0051(4)
O2 0.025(3) 0.025(3) 0.014(4) 0.000 0.000 0.0127(16)
Ba1 0.0245(7) 0.0245(7) 0.0107(7) 0.000 0.000 0.0123(3)
Na1 0.0183(16) 0.0183(16) 0.020(3) 0.000 0.000 0.0091(8)
O1A 0.010(6) 0.009(5) 0.010(5) 0.000(2) 0.000(2) 0.004(3)
O1B 0.015(6) 0.014(6) 0.013(6) 0.001(2) 0.000(2) 0.007(3)

loop_
_atom_type_symbol
_atom_type_description
_atom_type_scat_dispersion_real
_atom_type_scat_dispersion_imag
_atom_type_scat_source
Ba Ba -0.3244 2.2819 'International Tables Vol C Tables 4.2.6.8 and 6.1.1.4'
Mn Mn 0.3368 0.7283 'International Tables Vol C Tables 4.2.6.8 and 6.1.1.4'
Na Na 0.0362 0.0249 'International Tables Vol C Tables 4.2.6.8 and 6.1.1.4'
O O 0.0106 0.0060 'International Tables Vol C Tables 4.2.6.8 and 6.1.1.4'
V V 0.3005 0.5294 'International Tables Vol C Tables 4.2.6.8 and 6.1.1.4'

loop_
_geom_angle_atom_site_label_1
_geom_angle_atom_site_label_2
_geom_angle_atom_site_label_3
_geom_angle
_geom_angle_site_symmetry_1
_geom_angle_site_symmetry_3
O1B Mn1 O1B 180.0(8) 8 2
O1B Mn1 O1B 20.2(12) 8 4
O1B Mn1 O1B 159.8(12) 2 4
O1B Mn1 O1B 159.8(12) 8 10
O1B Mn1 O1B 20.2(12) 2 10
O1B Mn1 O1B 180.0(17) 4 10
O1B Mn1 O1B 105.4(12) 8 11
O1B Mn1 O1B 74.6(12) 2 11
O1B Mn1 O1B 89.5(8) 4 11
O1B Mn1 O1B 90.5(8) 10 11
O1B Mn1 O1B 102.8(11) 8 6
O1B Mn1 O1B 77.2(11) 2 6
O1B Mn1 O1B 90.5(8) 4 6
O1B Mn1 O1B 89.5(8) 10 6
O1B Mn1 O1B 89.5(8) 11 6
O1B Mn1 O1B 90.5(8) 8 9
O1B Mn1 O1B 89.5(8) 2 9
O1B Mn1 O1B 102.8(11) 4 9
O1B Mn1 O1B 77.2(11) 10 9
O1B Mn1 O1B 159.8(12) 11 9
O1B Mn1 O1B 74.6(12) 6 9
O1B Mn1 O1B 74.6(12) 8 5
O1B Mn1 O1B 105.4(12) 2 5
O1B Mn1 O1B 90.5(8) 4 5
O1B Mn1 O1B 89.5(8) 10 5
O1B Mn1 O1B 180.0(14) 11 5
O1B Mn1 O1B 90.5(8) 6 5
O1B Mn1 O1B 20.2(12) 9 5
O1B Mn1 O1B 90.5(8) 8 7
O1B Mn1 O1B 89.5(8) 2 7
O1B Mn1 O1B 74.6(12) 4 7
O1B Mn1 O1B 105.4(12) 10 7
O1B Mn1 O1B 77.2(11) 11 7
O1B Mn1 O1B 20.2(12) 6 7
O1B Mn1 O1B 90.5(8) 9 7
O1B Mn1 O1B 102.8(11) 5 7
O1B Mn1 O1B 77.2(11) 8 12
O1B Mn1 O1B 102.8(11) 2 12
O1B Mn1 O1B 89.5(8) 4 12
O1B Mn1 O1B 90.5(8) 10 12
O1B Mn1 O1B 90.5(8) 11 12
O1B Mn1 O1B 180.0(13) 6 12
O1B Mn1 O1B 105.4(12) 9 12
O1B Mn1 O1B 89.5(8) 5 12
O1B Mn1 O1B 159.8(12) 7 12
O1B Mn1 O1B 89.5(8) 8 .
O1B Mn1 O1B 90.5(8) 2 .
O1B Mn1 O1B 105.4(12) 4 .
O1B Mn1 O1B 74.6(12) 10 .
O1B Mn1 O1B 102.8(11) 11 .
O1B Mn1 O1B 159.8(12) 6 .
O1B Mn1 O1B 89.5(8) 9 .
O1B Mn1 O1B 77.2(11) 5 .
O1B Mn1 O1B 180.000(1) 7 .
O1B Mn1 O1B 20.2(12) 12 .
O1B Mn1 O1B 89.5(8) 8 3
O1B Mn1 O1B 90.5(8) 2 3
O1B Mn1 O1B 77.2(11) 4 3
O1B Mn1 O1B 102.8(11) 10 3
O1B Mn1 O1B 20.2(12) 11 3
O1B Mn1 O1B 105.4(12) 6 3
O1B Mn1 O1B 180.000(1) 9 3
O1B Mn1 O1B 159.8(12) 5 3
O1B Mn1 O1B 89.5(8) 7 3
O1B Mn1 O1B 74.6(12) 12 3
O1B Mn1 O1B 90.5(8) . 3
O2 V1 O1B 113.8(7) . 5_655
O2 V1 O1B 113.8(7) . 9_655
O1B V1 O1B 25.5(15) 5_655 9_655
O2 V1 O1B 113.8(7) . 4
O1B V1 O1B 104.8(8) 5_655 4
O1B V1 O1B 82.4(15) 9_655 4
O2 V1 O1B 113.8(7) . 7_665
O1B V1 O1B 82.4(15) 5_655 7_665
O1B V1 O1B 104.8(8) 9_655 7_665
O1B V1 O1B 123.0(14) 4 7_665
O2 V1 O1B 113.8(7) . 8
O1B V1 O1B 123.0(14) 5_655 8
O1B V1 O1B 104.8(8) 9_655 8
O1B V1 O1B 25.5(15) 4 8
O1B V1 O1B 104.8(8) 7_665 8
O2 V1 O1B 113.8(7) . 6_665
O1B V1 O1B 104.8(8) 5_655 6_665
O1B V1 O1B 123.0(14) 9_655 6_665
O1B V1 O1B 104.8(8) 4 6_665
O1B V1 O1B 25.5(15) 7_665 6_665
O1B V1 O1B 82.4(15) 8 6_665
O2 V1 O1A 105.9(7) . 5_655
O1B V1 O1A 25.5(5) 5_655 5_655
O1B V1 O1A 8.2(11) 9_655 5_655
O1B V1 O1A 87.3(5) 4 5_655
O1B V1 O1A 107.6(12) 7_665 5_655
O1B V1 O1A 110.9(12) 8 5_655
O1B V1 O1A 128.1(5) 6_665 5_655
O2 V1 O1A 105.9(7) . 9_655
O1B V1 O1A 8.2(11) 5_655 9_655
O1B V1 O1A 25.5(5) 9_655 9_655
O1B V1 O1A 107.6(12) 4 9_655
O1B V1 O1A 87.3(5) 7_665 9_655
O1B V1 O1A 128.1(5) 8 9_655
O1B V1 O1A 110.9(12) 6_665 9_655
O1A V1 O1A 22.9(13) 5_655 9_655
O2 V1 O1A 105.9(7) . 8
O1B V1 O1A 110.9(12) 5_655 8
O1B V1 O1A 87.3(5) 9_655 8
O1B V1 O1A 8.2(11) 4 8
O1B V1 O1A 128.1(5) 7_665 8
O1B V1 O1A 25.5(5) 8 8
O1B V1 O1A 107.6(12) 6_665 8
O1A V1 O1A 91.4(13) 5_655 8
O1A V1 O1A 112.8(6) 9_655 8
O2 V1 O1A 105.9(7) . 6_665
O1B V1 O1A 87.3(5) 5_655 6_665
O1B V1 O1A 110.9(12) 9_655 6_665
O1B V1 O1A 128.1(5) 4 6_665
O1B V1 O1A 8.2(11) 7_665 6_665
O1B V1 O1A 107.6(12) 8 6_665
O1B V1 O1A 25.5(5) 6_665 6_665
O1A V1 O1A 112.8(6) 5_655 6_665
O1A V1 O1A 91.4(13) 9_655 6_665
O1A V1 O1A 132.2(13) 8 6_665
O2 V1 O1A 105.9(7) . 4
O1B V1 O1A 128.1(5) 5_655 4
O1B V1 O1A 107.6(12) 9_655 4
O1B V1 O1A 25.5(5) 4 4
O1B V1 O1A 110.9(12) 7_665 4
O1B V1 O1A 8.2(11) 8 4
O1B V1 O1A 87.3(5) 6_665 4
O1A V1 O1A 112.8(6) 5_655 4
O1A V1 O1A 132.2(13) 9_655 4
O1A V1 O1A 22.9(13) 8 4
O1A V1 O1A 112.8(6) 6_665 4
V1 O2 Na1 180.000(1) . 7_666
V1 O2 Ba1 89.72(15) . 1_655
Na1 O2 Ba1 90.28(15) 7_666 1_655
V1 O2 Ba1 89.72(15) . .
Na1 O2 Ba1 90.28(15) 7_666 .
Ba1 O2 Ba1 119.998(3) 1_655 .
V1 O2 Ba1 89.72(15) . 1_665
Na1 O2 Ba1 90.28(15) 7_666 1_665
Ba1 O2 Ba1 119.998(3) 1_655 1_665
Ba1 O2 Ba1 119.998(3) . 1_665
O1A Ba1 O1A 180.000(1) 1_556 7
O1A Ba1 O1A 14.7(8) 1_556 12_556
O1A Ba1 O1A 165.3(8) 7 12_556
O1A Ba1 O1A 165.3(8) 1_556 6
O1A Ba1 O1A 14.7(8) 7 6
O1A Ba1 O1A 180.000(1) 12_556 6
O1A Ba1 O1A 53.5(8) 1_556 11_556
O1A Ba1 O1A 126.5(8) 7 11_556
O1A Ba1 O1A 63.5(7) 12_556 11_556
O1A Ba1 O1A 116.5(7) 6 11_556
O1A Ba1 O1A 126.5(8) 1_556 5
O1A Ba1 O1A 53.5(8) 7 5
O1A Ba1 O1A 116.5(7) 12_556 5
O1A Ba1 O1A 63.5(7) 6 5
O1A Ba1 O1A 180.000(1) 11_556 5
O1A Ba1 O1A 116.5(7) 1_556 9
O1A Ba1 O1A 63.5(7) 7 9
O1A Ba1 O1A 109.4(8) 12_556 9
O1A Ba1 O1A 70.6(8) 6 9
O1A Ba1 O1A 165.3(9) 11_556 9
O1A Ba1 O1A 14.7(8) 5 9
O1A Ba1 O1A 63.5(7) 1_556 3_556
O1A Ba1 O1A 116.5(7) 7 3_556
O1A Ba1 O1A 70.6(8) 12_556 3_556
O1A Ba1 O1A 109.4(8) 6 3_556
O1A Ba1 O1A 14.7(9) 11_556 3_556
O1A Ba1 O1A 165.3(9) 5 3_556
O1A Ba1 O1A 180.000(3) 9 3_556
O1A Ba1 O1A 63.5(7) 1_556 2_556
O1A Ba1 O1A 116.5(7) 7 2_556
O1A Ba1 O1A 53.5(8) 12_556 2_556
O1A Ba1 O1A 126.5(9) 6 2_556
O1A Ba1 O1A 70.6(8) 11_556 2_556
O1A Ba1 O1A 109.4(8) 5 2_556
O1A Ba1 O1A 116.5(7) 9 2_556
O1A Ba1 O1A 63.5(7) 3_556 2_556
O1A Ba1 O1A 70.6(8) 1_556 10_556
O1A Ba1 O1A 109.4(8) 7 10_556
O1A Ba1 O1A 63.5(7) 12_556 10_556
O1A Ba1 O1A 116.5(7) 6 10_556
O1A Ba1 O1A 63.5(7) 11_556 10_556
O1A Ba1 O1A 116.5(7) 5 10_556
O1A Ba1 O1A 126.5(8) 9 10_556
O1A Ba1 O1A 53.5(8) 3_556 10_556
O1A Ba1 O1A 14.7(8) 2_556 10_556
O1A Ba1 O1A 109.4(8) 1_556 4
O1A Ba1 O1A 70.6(8) 7 4
O1A Ba1 O1A 116.5(7) 12_556 4
O1A Ba1 O1A 63.5(7) 6 4
O1A Ba1 O1A 116.5(7) 11_556 4
O1A Ba1 O1A 63.5(7) 5 4
O1A Ba1 O1A 53.5(8) 9 4
O1A Ba1 O1A 126.5(8) 3_556 4
O1A Ba1 O1A 165.3(8) 2_556 4
O1A Ba1 O1A 180.000(1) 10_556 4
O1A Ba1 O1A 116.5(7) 1_556 8
O1A Ba1 O1A 63.5(7) 7 8
O1A Ba1 O1A 126.5(9) 12_556 8
O1A Ba1 O1A 53.5(8) 6 8
O1A Ba1 O1A 109.4(8) 11_556 8
O1A Ba1 O1A 70.6(8) 5 8
O1A Ba1 O1A 63.5(7) 9 8
O1A Ba1 O1A 116.5(7) 3_556 8
O1A Ba1 O1A 180.000(1) 2_556 8
O1A Ba1 O1A 165.3(8) 10_556 8
O1A Ba1 O1A 14.7(8) 4 8
O2 Na1 O1B 90.0(5) 7_666 4_565
O2 Na1 O1B 90.0(5) 7_666 7_565
O1B Na1 O1B 64.7(11) 4_565 7_565
O2 Na1 O1B 90.0(5) 7_666 9_665
O1B Na1 O1B 55.3(11) 4_565 9_665
O1B Na1 O1B 120.000(3) 7_565 9_665
O2 Na1 O1B 90.0(5) 7_666 5
O1B Na1 O1B 120.000(5) 4_565 5
O1B Na1 O1B 55.3(11) 7_565 5
O1B Na1 O1B 175.3(11) 9_665 5
O2 Na1 O1B 90.0(5) 7_666 8
O1B Na1 O1B 175.3(11) 4_565 8
O1B Na1 O1B 120.000(7) 7_565 8
O1B Na1 O1B 120.000(6) 9_665 8
O1B Na1 O1B 64.7(11) 5 8
O2 Na1 O1B 90.0(5) 7_666 6_665
O1B Na1 O1B 120.000(7) 4_565 6_665
O1B Na1 O1B 175.3(11) 7_565 6_665
O1B Na1 O1B 64.7(11) 9_665 6_665
O1B Na1 O1B 120.000(3) 5 6_665
O1B Na1 O1B 55.3(11) 8 6_665
O2 Na1 O1A 84.9(5) 7_666 6_565
O1B Na1 O1A 62.1(4) 4_565 6_565
O1B Na1 O1A 5.7(8) 7_565 6_565
O1B Na1 O1A 117.1(10) 9_665 6_565
O1B Na1 O1A 58.1(4) 5 6_565
O1B Na1 O1A 122.6(10) 8 6_565
O1B Na1 O1A 174.5(5) 6_665 6_565
O2 Na1 O1A 84.9(5) 7_666 8_565
O1B Na1 O1A 5.7(8) 4_565 8_565
O1B Na1 O1A 62.1(4) 7_565 8_565
O1B Na1 O1A 58.1(4) 9_665 8_565
O1B Na1 O1A 117.1(10) 5 8_565
O1B Na1 O1A 174.5(5) 8 8_565
O1B Na1 O1A 122.6(10) 6_665 8_565
O1A Na1 O1A 59.0(10) 6_565 8_565
O2 Na1 O1A 84.9(5) 7_666 5_665
O1B Na1 O1A 58.1(4) 4_565 5_665
O1B Na1 O1A 122.6(10) 7_565 5_665
O1B Na1 O1A 5.7(8) 9_665 5_665
O1B Na1 O1A 174.5(5) 5 5_665
O1B Na1 O1A 117.1(10) 8 5_665
O1B Na1 O1A 62.1(4) 6_665 5_665
O1A Na1 O1A 119.22(14) 6_565 5_665
O1A Na1 O1A 60.5(10) 8_565 5_665
O2 Na1 O1A 84.9(5) 7_666 9
O1B Na1 O1A 122.6(10) 4_565 9
O1B Na1 O1A 58.1(4) 7_565 9
O1B Na1 O1A 174.5(5) 9_665 9
O1B Na1 O1A 5.7(8) 5 9
O1B Na1 O1A 62.1(4) 8 9
O1B Na1 O1A 117.1(10) 6_665 9
O1A Na1 O1A 60.5(10) 6_565 9
O1A Na1 O1A 119.22(14) 8_565 9
O1A Na1 O1A 169.8(9) 5_665 9
O2 Na1 O1A 84.9(5) 7_666 7_665
O1B Na1 O1A 117.1(10) 4_565 7_665
O1B Na1 O1A 174.5(5) 7_565 7_665
O1B Na1 O1A 62.1(4) 9_665 7_665
O1B Na1 O1A 122.6(10) 5 7_665
O1B Na1 O1A 58.1(4) 8 7_665
O1B Na1 O1A 5.7(8) 6_665 7_665
O1A Na1 O1A 169.8(9) 6_565 7_665
O1A Na1 O1A 119.22(14) 8_565 7_665
O1A Na1 O1A 59.0(10) 5_665 7_665
O1A Na1 O1A 119.22(14) 9 7_665
O1B O1A O1A 97(9) 12 12
O1B O1A O1B 79(10) 12 .
O1A O1A O1B 19(3) 12 .
O1B O1A V1 80(9) 12 7_665
O1A O1A V1 78.6(7) 12 7_665
O1B O1A V1 75(3) . 7_665
O1B O1A Mn1 78(9) 12 .
O1A O1A Mn1 80.9(5) 12 .
O1B O1A Mn1 77(3) . .
V1 O1A Mn1 147.1(12) 7_665 .
O1B O1A Na1 78(9) 12 7_665
O1A O1A Na1 174.9(5) 12 7_665
O1B O1A Na1 156(3) . 7_665
V1 O1A Na1 102.5(9) 7_665 7_665
Mn1 O1A Na1 95.9(7) . 7_665
O1B O1A Ba1 171(9) 12 1_554
O1A O1A Ba1 82.7(4) 12 1_554
O1B O1A Ba1 101(3) . 1_554
V1 O1A Ba1 108.4(8) 7_665 1_554
Mn1 O1A Ba1 94.0(7) . 1_554
Na1 O1A Ba1 101.6(7) 7_665 1_554
O1A O1B O1B 83(9) 12 12
O1A O1B O1A 64(9) 12 .
O1B O1B O1A 19(3) 12 .
O1A O1B V1 92(9) 12 7_665
O1B O1B V1 77.3(7) 12 7_665
O1A O1B V1 79(3) . 7_665
O1A O1B Mn1 96(9) 12 .
O1B O1B Mn1 79.9(6) 12 .
O1A O1B Mn1 83(3) . .
V1 O1B Mn1 154.7(13) 7_665 .
O1A O1B Na1 96(10) 12 7_565
O1B O1B Na1 177.6(5) 12 7_565
O1A O1B Na1 160(3) . 7_565
V1 O1B Na1 104.9(10) 7_665 7_565
Mn1 O1B Na1 98.2(8) . 7_565
O1A O1B Na1 165(10) 12 .
O1B O1B Na1 82.6(4) 12 .
O1A O1B Na1 101(3) . .
V1 O1B Na1 81.3(8) 7_665 .
Mn1 O1B Na1 85.0(6) . .
Na1 O1B Na1 98.6(7) 7_565 .
O1A O1B Ba1 8(9) 12 1_554
O1B O1B Ba1 82.6(4) 12 1_554
O1A O1B Ba1 64(3) . 1_554
V1 O1B Ba1 99.5(8) 7_665 1_554
Mn1 O1B Ba1 88.2(7) . 1_554
Na1 O1B Ba1 96.0(7) 7_565 1_554
Na1 O1B Ba1 164.6(9) . 1_554

loop_
_geom_bond_atom_site_label_1
_geom_bond_atom_site_label_2
_geom_bond_distance
_geom_bond_site_symmetry_2
Mn1 O1B 2.14(2) 8
Mn1 O1B 2.14(2) 2
Mn1 O1B 2.14(2) 4
Mn1 O1B 2.14(2) 10
Mn1 O1B 2.14(2) 11
Mn1 O1B 2.14(2) 6
Mn1 O1B 2.14(2) 9
Mn1 O1B 2.14(2) 5
Mn1 O1B 2.14(2) 7
Mn1 O1B 2.14(2) 12
Mn1 O1B 2.14(2) .
Mn1 O1B 2.14(2) 3
V1 O2 1.682(9) .
V1 O1B 1.71(2) 5_655
V1 O1B 1.71(2) 9_655
V1 O1B 1.71(2) 4
V1 O1B 1.71(2) 7_665
V1 O1B 1.71(2) 8
V1 O1B 1.71(2) 6_665
V1 O1A 1.73(2) 5_655
V1 O1A 1.73(2) 9_655
V1 O1A 1.73(2) 8
V1 O1A 1.73(2) 6_665
V1 O1A 1.73(2) 4
O2 Na1 2.343(10) 7_666
O2 Ba1 3.2286(5) 1_655
O2 Ba1 3.2286(5) .
O2 Ba1 3.2286(5) 1_665
Ba1 O1A 2.69(2) 1_556
Ba1 O1A 2.69(2) 7
Ba1 O1A 2.69(2) 12_556
Ba1 O1A 2.69(2) 6
Ba1 O1A 2.69(2) 11_556
Ba1 O1A 2.69(2) 5
Ba1 O1A 2.69(2) 9
Ba1 O1A 2.69(2) 3_556
Ba1 O1A 2.69(2) 2_556
Ba1 O1A 2.69(2) 10_556
Ba1 O1A 2.69(2) 4
Ba1 O1A 2.69(2) 8
Na1 O2 2.343(10) 7_666
Na1 O1B 2.42(2) 4_565
Na1 O1B 2.42(2) 7_565
Na1 O1B 2.42(2) 9_665
Na1 O1B 2.42(2) 5
Na1 O1B 2.42(2) 8
Na1 O1B 2.42(2) 6_665
Na1 O1A 2.46(2) 6_565
Na1 O1A 2.46(2) 8_565
Na1 O1A 2.46(2) 5_665
Na1 O1A 2.46(2) 9
Na1 O1A 2.46(2) 7_665
O1A O1B 0.25(3) 12
O1A O1A 0.69(4) 12
O1A O1B 0.760(15) .
O1A V1 1.73(2) 7_665
O1A Na1 2.46(2) 7_665
O1A Ba1 2.69(2) 1_554
O1B O1A 0.25(3) 12
O1B O1B 0.75(4) 12
O1B V1 1.71(2) 7_665
O1B Na1 2.42(2) 7_565
O1B Ba1 2.94(2) 1_554
